data_2021128
loop_
_publ_author_name
'Cobo, Justo'
'Vicentes, Daniel E.'
'Rodr\'iguez, Ricaurte'
'Marchal, Antonio'
'Glidewell, Christopher'

_publ_section_title
;
 A concise synthesis of a highly substituted
 6-(1<i>H</i>-benzimidazol-1-yl)-5-nitrosopyrimidin-2-amine: synthetic
 sequence and the molecular and supramolecular structures of one product
 and two intermediates
;
_journal_coeditor_code KY3144
_journal_issue 6
_journal_name_full 'Acta Crystallographica Section C'
_journal_page_first
;
;
_journal_paper_doi 10.1107/S2053229618007015
_journal_volume 74
_journal_year 2018
_chemical_formula_iupac 'C19 H18 N6 O2, C2 H6 O S'
_chemical_formula_moiety 'C19 H18 N6 O2, C2 H6 O S'
_chemical_formula_sum 'C21 H24 N6 O3 S'
_chemical_formula_weight 440.52
_chemical_name_systematic
'6-Methoxy-<i>N</i>^4^-{2-[(4-methylbenzylidene)amino]phenyl}-5-nitrosopyrimidine-2,4-diamine dimethyl sulfoxide monosolvate'
_space_group_crystal_system monoclinic
_space_group_IT_number 14
_space_group_name_Hall '-P 2ybc'
_space_group_name_H-M_alt 'P 1 21/c 1'
_symmetry_space_group_name_Hall '-P 2ybc'
_symmetry_space_group_name_H-M 'P 1 21/c 1'
_atom_sites_solution_hydrogens mixed
_audit_creation_method SHELXL-2014
_cell_angle_alpha 90
_cell_angle_beta 104.28(2)
_cell_angle_gamma 90
_cell_formula_units_Z 4
_cell_length_a 10.801(5)
_cell_length_b 17.301(8)
_cell_length_c 11.777(7)
_cell_measurement_reflns_used 4914
_cell_measurement_temperature 100(2)
_cell_measurement_theta_max 27.590
_cell_measurement_theta_min 2.138
_cell_volume 2132.7(19)
_computing_cell_refinement
;
SAINT (Bruker, 2016)
;
_computing_data_collection
;
APEX3 (Bruker, 2016)
;
_computing_data_reduction
;
SAINT (Bruker, 2016)
;
_computing_molecular_graphics
;
PLATON (Spek, 2009)
;
_computing_publication_material
;
SHELXL2014 (Sheldrick, 2015) and PLATON (Spek, 2009)
;
_computing_structure_refinement
;
SHELXL2014 (Sheldrick, 2015)
;
_computing_structure_solution
;
SIR92 (Altomare <i>et al.</i>,  1994)
;
_diffrn_ambient_temperature 100(2)
_diffrn_measured_fraction_theta_full 0.999
_diffrn_measured_fraction_theta_max 0.994
_diffrn_measurement_device_type 'Bruker D8 Venture'
_diffrn_measurement_method '\f and \w scans'
_diffrn_radiation_monochromator 'multilayer mirror'
_diffrn_radiation_type MoK\a
_diffrn_radiation_wavelength 0.71073
_diffrn_reflns_av_R_equivalents 0.0661
_diffrn_reflns_limit_h_max 14
_diffrn_reflns_limit_h_min -13
_diffrn_reflns_limit_k_max 22
_diffrn_reflns_limit_k_min -22
_diffrn_reflns_limit_l_max 15
_diffrn_reflns_limit_l_min -15
_diffrn_reflns_number 20005
_diffrn_reflns_theta_full 25.242
_diffrn_reflns_theta_max 27.594
_diffrn_reflns_theta_min 2.138
_diffrn_standards_decay_% 0
_diffrn_standards_interval_count 0
_diffrn_standards_interval_time 0
_diffrn_standards_number 0
_exptl_absorpt_coefficient_mu 0.188
_exptl_absorpt_correction_T_max 0.969
_exptl_absorpt_correction_T_min 0.818
_exptl_absorpt_correction_type multi-scan
_exptl_absorpt_process_details
;
(SADABS; Bruker, 2016)
;
_exptl_crystal_colour green
_exptl_crystal_density_diffrn 1.372
_exptl_crystal_description block
_exptl_crystal_F_000 928
_exptl_crystal_size_max 0.220
_exptl_crystal_size_mid 0.219
_exptl_crystal_size_min 0.170
_refine_diff_density_max 0.435
_refine_diff_density_min -0.408
_refine_ls_extinction_method none
_refine_ls_goodness_of_fit_ref 1.044
_refine_ls_hydrogen_treatment mixed
_refine_ls_matrix_type full
_refine_ls_number_parameters 293
_refine_ls_number_reflns 4914
_refine_ls_number_restraints 0
_refine_ls_restrained_S_all 1.044
_refine_ls_R_factor_all 0.0721
_refine_ls_R_factor_gt 0.0434
_refine_ls_shift/su_max 0.001
_refine_ls_shift/su_mean 0.000
_refine_ls_structure_factor_coef Fsqd
_refine_ls_weighting_details 'w=1/[\s^2^(Fo^2^)+(0.0366P)^2^+0.9653P] where P=(Fo^2^+2Fc^2^)/3'
_refine_ls_weighting_scheme calc
_refine_ls_wR_factor_gt 0.0885
_refine_ls_wR_factor_ref 0.0988
_reflns_number_gt 3658
_reflns_number_total 4914
_reflns_threshold_expression 'I > 2\s(I)'
_cod_data_source_file ky3144sup1.cif
_cod_data_source_block I
_cod_database_code 2021128
_shelx_space_group_comment
;
The symmetry employed for this shelxl refinement is uniquely defined
by the following loop, which should always be used as a source of
symmetry information in preference to the above space-group names.
They are only intended as comments.
;
_shelx_estimated_absorpt_t_min 0.960
_shelx_estimated_absorpt_t_max 0.969
_shelxl_version_number 2.014

loop_
_space_group_symop_operation_xyz
'x, y, z'
'-x, y+1/2, -z+1/2'
'-x, -y, -z'
'x, -y-1/2, z-1/2'

loop_
_atom_site_type_symbol
_atom_site_label
_atom_site_fract_x
_atom_site_fract_y
_atom_site_fract_z
_atom_site_U_iso_or_equiv
_atom_site_adp_type
_atom_site_calc_flag
_atom_site_occupancy
N N1 0.63176(14) 0.44867(8) 0.44069(13) 0.0120(3) Uani d 1
C C2 0.70798(17) 0.49327(9) 0.39280(16) 0.0119(4) Uani d 1
N N3 0.67939(14) 0.52579(8) 0.28358(13) 0.0126(3) Uani d 1
C C4 0.56203(17) 0.51537(9) 0.22182(15) 0.0124(4) Uani d 1
C C5 0.46824(17) 0.47089(10) 0.26155(15) 0.0124(4) Uani d 1
C C6 0.51361(17) 0.43704(9) 0.37651(15) 0.0113(4) Uani d 1
N N21 0.82477(15) 0.50708(9) 0.45704(15) 0.0140(3) Uani d 1
H H21A 0.879(2) 0.5321(11) 0.4269(18) 0.017 Uiso d 1
H H21B 0.8523(19) 0.4849(11) 0.5261(19) 0.017 Uiso d 1
O O41 0.52485(12) 0.54582(7) 0.11541(11) 0.0164(3) Uani d 1
C C41 0.62018(18) 0.58875(11) 0.07361(17) 0.0204(4) Uani d 1
H H41C 0.6879 0.5535 0.0639 0.031 Uiso calc 1
H H41A 0.6570 0.6290 0.1306 0.031 Uiso calc 1
H H41B 0.5801 0.6128 -0.0019 0.031 Uiso calc 1
N N51 0.34929(15) 0.46832(9) 0.18987(14) 0.0172(3) Uani d 1
O O51 0.26510(12) 0.42777(7) 0.22353(12) 0.0199(3) Uani d 1
N N61 0.43163(15) 0.39245(8) 0.41667(13) 0.0115(3) Uani d 1
H H61 0.359(2) 0.3896(11) 0.3682(18) 0.014 Uiso d 1
C C61 0.44691(17) 0.35231(9) 0.52304(15) 0.0113(4) Uani d 1
C C62 0.34263(17) 0.30489(10) 0.53073(16) 0.0129(4) Uani d 1
C C63 0.34837(18) 0.26217(10) 0.63204(17) 0.0164(4) Uani d 1
H H63 0.2799 0.2287 0.6361 0.020 Uiso calc 1
C C64 0.45325(18) 0.26823(10) 0.72687(17) 0.0172(4) Uani d 1
H H64 0.4566 0.2394 0.7962 0.021 Uiso calc 1
C C65 0.55336(18) 0.31665(10) 0.71999(16) 0.0153(4) Uani d 1
H H65 0.6243 0.3217 0.7858 0.018 Uiso calc 1
C C66 0.55184(17) 0.35804(10) 0.61841(16) 0.0136(4) Uani d 1
H H66 0.6221 0.3900 0.6143 0.016 Uiso calc 1
N N62 0.23880(14) 0.30157(8) 0.43151(13) 0.0142(3) Uani d 1
C C77 0.12606(17) 0.31075(9) 0.44571(16) 0.0132(4) Uani d 1
H H77 0.1149 0.3187 0.5224 0.016 Uiso calc 1
C C71 0.01410(17) 0.30927(9) 0.34622(16) 0.0122(4) Uani d 1
C C72 0.02521(18) 0.28960(10) 0.23395(16) 0.0148(4) Uani d 1
H H72 0.1061 0.2753 0.2223 0.018 Uiso calc 1
C C73 -0.08009(18) 0.29075(10) 0.14038(17) 0.0165(4) Uani d 1
H H73 -0.0709 0.2772 0.0647 0.020 Uiso calc 1
C C74 -0.20049(18) 0.31150(10) 0.15462(17) 0.0155(4) Uani d 1
C C75 -0.21199(17) 0.32966(10) 0.26681(16) 0.0149(4) Uani d 1
H H75 -0.2934 0.3428 0.2784 0.018 Uiso calc 1
C C76 -0.10657(17) 0.32890(9) 0.36166(16) 0.0132(4) Uani d 1
H H76 -0.1161 0.3417 0.4375 0.016 Uiso calc 1
C C78 -0.31356(19) 0.31587(11) 0.05064(18) 0.0230(4) Uani d 1
H H78A -0.3157 0.3667 0.0136 0.034 Uiso calc 1
H H78C -0.3923 0.3081 0.0764 0.034 Uiso calc 1
H H78B -0.3064 0.2756 -0.0059 0.034 Uiso calc 1
S S21 0.97174(4) 0.59113(2) 0.22222(4) 0.01328(11) Uani d 1
O O21 1.01515(12) 0.57943(7) 0.35309(11) 0.0185(3) Uani d 1
C C21 0.94880(19) 0.49656(10) 0.15963(19) 0.0211(4) Uani d 1
H H21C 1.0290 0.4675 0.1826 0.032 Uiso calc 1
H H21D 0.9225 0.5007 0.0740 0.032 Uiso calc 1
H H21E 0.8824 0.4697 0.1879 0.032 Uiso calc 1
C C22 1.11243(18) 0.61524(10) 0.17569(18) 0.0189(4) Uani d 1
H H22C 1.1459 0.6649 0.2100 0.028 Uiso calc 1
H H22D 1.0915 0.6191 0.0900 0.028 Uiso calc 1
H H22E 1.1770 0.5749 0.2015 0.028 Uiso calc 1

loop_
_atom_site_aniso_label
_atom_site_aniso_U_11
_atom_site_aniso_U_22
_atom_site_aniso_U_33
_atom_site_aniso_U_12
_atom_site_aniso_U_13
_atom_site_aniso_U_23
N1 0.0118(8) 0.0123(7) 0.0124(8) -0.0001(6) 0.0038(6) 0.0005(6)
C2 0.0131(9) 0.0100(8) 0.0134(9) 0.0006(7) 0.0045(8) -0.0013(7)
N3 0.0130(8) 0.0134(7) 0.0121(8) 0.0014(6) 0.0046(6) 0.0005(6)
C4 0.0149(9) 0.0123(8) 0.0110(9) 0.0041(7) 0.0052(8) 0.0004(6)
C5 0.0132(9) 0.0131(8) 0.0112(9) 0.0018(7) 0.0034(7) -0.0007(7)
C6 0.0140(9) 0.0088(7) 0.0123(9) 0.0005(7) 0.0052(7) -0.0026(6)
N21 0.0124(8) 0.0175(8) 0.0126(8) -0.0027(6) 0.0043(7) 0.0023(6)
O41 0.0154(7) 0.0218(7) 0.0122(7) -0.0003(5) 0.0038(6) 0.0047(5)
C41 0.0174(10) 0.0288(10) 0.0163(10) 0.0004(8) 0.0063(8) 0.0088(8)
N51 0.0145(8) 0.0209(8) 0.0164(9) 0.0003(6) 0.0041(7) 0.0001(6)
O51 0.0117(7) 0.0268(7) 0.0205(8) -0.0032(5) 0.0026(6) 0.0020(6)
N61 0.0093(7) 0.0140(7) 0.0106(8) -0.0007(6) 0.0014(6) -0.0001(6)
C61 0.0122(9) 0.0103(8) 0.0126(9) 0.0027(6) 0.0053(7) -0.0002(6)
C62 0.0113(9) 0.0138(8) 0.0145(10) 0.0003(7) 0.0045(8) -0.0020(7)
C63 0.0143(9) 0.0154(8) 0.0211(11) -0.0015(7) 0.0075(8) 0.0016(7)
C64 0.0166(10) 0.0194(9) 0.0169(10) 0.0022(8) 0.0066(8) 0.0057(7)
C65 0.0139(9) 0.0192(9) 0.0121(10) 0.0024(7) 0.0020(8) 0.0000(7)
C66 0.0118(9) 0.0135(8) 0.0164(10) -0.0008(7) 0.0053(8) -0.0014(7)
N62 0.0111(8) 0.0152(7) 0.0159(9) -0.0031(6) 0.0025(7) -0.0007(6)
C77 0.0157(9) 0.0105(8) 0.0149(10) -0.0019(7) 0.0064(8) 0.0007(7)
C71 0.0113(9) 0.0088(8) 0.0160(10) -0.0015(6) 0.0028(8) 0.0013(6)
C72 0.0140(9) 0.0142(8) 0.0179(10) -0.0015(7) 0.0072(8) -0.0004(7)
C73 0.0213(10) 0.0158(9) 0.0134(10) -0.0024(7) 0.0066(8) -0.0016(7)
C74 0.0161(10) 0.0116(8) 0.0176(10) -0.0006(7) 0.0019(8) 0.0033(7)
C75 0.0111(9) 0.0118(8) 0.0221(11) 0.0009(7) 0.0048(8) 0.0017(7)
C76 0.0153(9) 0.0099(8) 0.0155(10) -0.0004(7) 0.0059(8) 0.0007(7)
C78 0.0203(11) 0.0265(10) 0.0194(11) -0.0011(8) -0.0002(9) 0.0049(8)
S21 0.0120(2) 0.0138(2) 0.0145(2) -0.00037(17) 0.00398(18) 0.00120(17)
O21 0.0175(7) 0.0238(7) 0.0143(7) -0.0023(5) 0.0039(6) 0.0032(5)
C21 0.0210(11) 0.0156(9) 0.0283(12) -0.0048(8) 0.0091(9) -0.0044(8)
C22 0.0184(10) 0.0154(9) 0.0259(11) -0.0016(7) 0.0111(9) 0.0022(7)

loop_
_atom_type_symbol
_atom_type_description
_atom_type_scat_dispersion_real
_atom_type_scat_dispersion_imag
_atom_type_scat_source
C C 0.0033 0.0016 'International Tables Vol C Tables 4.2.6.8 and 6.1.1.4'
H H 0.0000 0.0000 'International Tables Vol C Tables 4.2.6.8 and 6.1.1.4'
N N 0.0061 0.0033 'International Tables Vol C Tables 4.2.6.8 and 6.1.1.4'
O O 0.0106 0.0060 'International Tables Vol C Tables 4.2.6.8 and 6.1.1.4'
S S 0.1246 0.1234 'International Tables Vol C Tables 4.2.6.8 and 6.1.1.4'

loop_
_geom_angle_atom_site_label_1
_geom_angle_atom_site_label_2
_geom_angle_atom_site_label_3
_geom_angle
C6 N1 C2 116.64(15)
N21 C2 N1 117.28(17)
N21 C2 N3 115.21(16)
N1 C2 N3 127.51(17)
C4 N3 C2 115.41(15)
N3 C4 O41 119.74(16)
N3 C4 C5 123.76(16)
O41 C4 C5 116.49(16)
N51 C5 C4 116.80(16)
N51 C5 C6 128.44(16)
C4 C5 C6 114.71(16)
N1 C6 N61 120.67(16)
N1 C6 C5 121.86(16)
N61 C6 C5 117.47(16)
C2 N21 H21A 119.9(14)
C2 N21 H21B 120.4(13)
H21A N21 H21B 119.0(19)
C4 O41 C41 116.68(14)
O41 C41 H41C 109.5
O41 C41 H41A 109.5
H41C C41 H41A 109.5
O41 C41 H41B 109.5
H41C C41 H41B 109.5
H41A C41 H41B 109.5
O51 N51 C5 117.41(15)
C6 N61 C61 130.83(16)
C6 N61 H61 111.9(13)
C61 N61 H61 117.2(13)
C66 C61 N61 125.34(16)
C66 C61 C62 119.58(16)
N61 C61 C62 115.04(16)
C63 C62 N62 123.24(16)
C63 C62 C61 119.68(17)
N62 C62 C61 117.04(16)
C64 C63 C62 120.38(17)
C64 C63 H63 119.8
C62 C63 H63 119.8
C63 C64 C65 119.57(17)
C63 C64 H64 120.2
C65 C64 H64 120.2
C64 C65 C66 121.17(18)
C64 C65 H65 119.4
C66 C65 H65 119.4
C61 C66 C65 119.54(17)
C61 C66 H66 120.2
C65 C66 H66 120.2
C77 N62 C62 118.41(16)
N62 C77 C71 121.26(17)
N62 C77 H77 119.4
C71 C77 H77 119.4
C72 C71 C76 118.75(17)
C72 C71 C77 121.00(17)
C76 C71 C77 120.25(17)
C73 C72 C71 120.48(17)
C73 C72 H72 119.8
C71 C72 H72 119.8
C72 C73 C74 121.16(18)
C72 C73 H73 119.4
C74 C73 H73 119.4
C75 C74 C73 118.34(17)
C75 C74 C78 121.12(17)
C73 C74 C78 120.52(18)
C76 C75 C74 121.00(17)
C76 C75 H75 119.5
C74 C75 H75 119.5
C75 C76 C71 120.25(17)
C75 C76 H76 119.9
C71 C76 H76 119.9
C74 C78 H78A 109.5
C74 C78 H78C 109.5
H78A C78 H78C 109.5
C74 C78 H78B 109.5
H78A C78 H78B 109.5
H78C C78 H78B 109.5
O21 S21 C21 105.95(9)
O21 S21 C22 105.72(9)
C21 S21 C22 97.42(9)
S21 C21 H21C 109.5
S21 C21 H21D 109.5
H21C C21 H21D 109.5
S21 C21 H21E 109.5
H21C C21 H21E 109.5
H21D C21 H21E 109.5
S21 C22 H22C 109.5
S21 C22 H22D 109.5
H22C C22 H22D 109.5
S21 C22 H22E 109.5
H22C C22 H22E 109.5
H22D C22 H22E 109.5

loop_
_geom_bond_atom_site_label_1
_geom_bond_atom_site_label_2
_geom_bond_distance
N1 C6 1.328(2)
N1 C2 1.349(2)
C2 N21 1.323(2)
C2 N3 1.368(2)
N3 C4 1.309(2)
C4 O41 1.327(2)
C4 C5 1.439(2)
C5 N51 1.353(2)
C5 C6 1.445(3)
C6 N61 1.345(2)
N21 H21A 0.87(2)
N21 H21B 0.88(2)
O41 C41 1.451(2)
C41 H41C 0.9800
C41 H41A 0.9800
C41 H41B 0.9800
N51 O51 1.286(2)
N61 C61 1.406(2)
N61 H61 0.85(2)
C61 C66 1.389(3)
C61 C62 1.414(2)
C62 C63 1.392(3)
C62 N62 1.407(2)
C63 C64 1.385(3)
C63 H63 0.9500
C64 C65 1.386(3)
C64 H64 0.9500
C65 C66 1.391(3)
C65 H65 0.9500
C66 H66 0.9500
N62 C77 1.279(2)
C77 C71 1.462(3)
C77 H77 0.9500
C71 C72 1.399(3)
C71 C76 1.401(3)
C72 C73 1.375(3)
C72 H72 0.9500
C73 C74 1.399(3)
C73 H73 0.9500
C74 C75 1.393(3)
C74 C78 1.503(3)
C75 C76 1.384(3)
C75 H75 0.9500
C76 H76 0.9500
C78 H78A 0.9800
C78 H78C 0.9800
C78 H78B 0.9800
S21 O21 1.5100(16)
S21 C21 1.7865(19)
S21 C22 1.787(2)
C21 H21C 0.9800
C21 H21D 0.9800
C21 H21E 0.9800
C22 H22C 0.9800
C22 H22D 0.9800
C22 H22E 0.9800

loop_
_geom_hbond_atom_site_label_D
_geom_hbond_atom_site_label_H
_geom_hbond_atom_site_label_A
_geom_hbond_site_symmetry_A
_geom_hbond_distance_DH
_geom_hbond_distance_HA
_geom_hbond_distance_DA
_geom_hbond_angle_DHA
_geom_hbond_publ_flag
N21 H21A O21 . 0.87(2) 2.05(2) 2.922(3) 173.7(19) no
N21 H21B O21 3_766 0.88(2) 2.08(2) 2.885(3) 152.1(19) no
N61 H61 O51 . 0.85(2) 1.88(2) 2.601(3) 142.4(19) no

loop_
_geom_torsion_atom_site_label_1
_geom_torsion_atom_site_label_2
_geom_torsion_atom_site_label_3
_geom_torsion_atom_site_label_4
_geom_torsion
C6 N1 C2 N21 178.19(15)
C6 N1 C2 N3 -2.7(2)
N21 C2 N3 C4 -176.88(15)
N1 C2 N3 C4 4.0(2)
C2 N3 C4 O41 178.97(14)
C2 N3 C4 C5 -2.1(2)
N3 C4 C5 N51 177.09(16)
O41 C4 C5 N51 -3.9(2)
N3 C4 C5 C6 -0.6(2)
O41 C4 C5 C6 178.40(14)
C2 N1 C6 N61 179.07(15)
C2 N1 C6 C5 -0.5(2)
N51 C5 C6 N1 -175.36(16)
C4 C5 C6 N1 2.0(2)
N51 C5 C6 N61 5.0(3)
C4 C5 C6 N61 -177.63(14)
N3 C4 O41 C41 0.8(2)
C5 C4 O41 C41 -178.20(15)
C4 C5 N51 O51 178.94(15)
C6 C5 N51 O51 -3.8(3)
N1 C6 N61 C61 0.5(3)
C5 C6 N61 C61 -179.90(16)
C6 N61 C61 C66 7.8(3)
C6 N61 C61 C62 -174.29(16)
C66 C61 C62 C63 -2.5(2)
N61 C61 C62 C63 179.51(16)
C66 C61 C62 N62 179.76(15)
N61 C61 C62 N62 1.8(2)
N62 C62 C63 C64 -179.81(16)
C61 C62 C63 C64 2.6(3)
C62 C63 C64 C65 -0.6(3)
C63 C64 C65 C66 -1.5(3)
N61 C61 C66 C65 178.21(16)
C62 C61 C66 C65 0.4(3)
C64 C65 C66 C61 1.6(3)
C63 C62 N62 C77 50.9(2)
C61 C62 N62 C77 -131.48(17)
C62 N62 C77 C71 178.98(14)
N62 C77 C71 C72 6.9(2)
N62 C77 C71 C76 -172.06(16)
C76 C71 C72 C73 1.0(2)
C77 C71 C72 C73 -177.95(15)
C71 C72 C73 C74 0.0(3)
C72 C73 C74 C75 -1.2(3)
C72 C73 C74 C78 177.29(16)
C73 C74 C75 C76 1.4(2)
C78 C74 C75 C76 -177.11(16)
C74 C75 C76 C71 -0.4(2)
C72 C71 C76 C75 -0.8(2)
C77 C71 C76 C75 178.13(15)

_cod_database_fobs_code 2021128
